data_7158487
loop_
_publ_author_name
'Shi, Zhengyi'
'Hu, Hong'
'Guo, Yi'
'Duan, Yulin'
'Zhang, Yeting'
'Tao, Bo'
'Bu, Pengfei'
'Sun, Weiguang'
'Qi, Changxing'
'Zhang, Yonghui'

_publ_section_title
;
 Discovery of 13,15-<i>nor</i>-polycyclic polyprenylated
 acylphloroglucinols from <i>Hypericum longistylum</i> with
 anti-inflammatory activity.
;
_journal_issue 6
_journal_name_full 'Organic &amp; biomolecular chemistry'
_journal_page_first 1284
_journal_page_last 1291
_journal_paper_doi 10.1039/d1ob02107a
_journal_volume 20
_journal_year 2022
_chemical_absolute_configuration ad
_chemical_formula_sum 'C25 H34 O5'
_chemical_formula_weight 414.52
_space_group_crystal_system monoclinic
_space_group_IT_number 5
_space_group_name_Hall 'C 2y'
_space_group_name_H-M_alt 'C 1 2 1'
_atom_sites_solution_hydrogens geom
_audit_creation_method SHELXL-2014/7
_audit_update_record
;
2021-09-27 deposited with the CCDC.	2022-01-12 downloaded from the CCDC.
;
_cell_angle_alpha 90
_cell_angle_beta 127.4330(10)
_cell_angle_gamma 90
_cell_formula_units_Z 4
_cell_length_a 22.3405(2)
_cell_length_b 9.06820(10)
_cell_length_c 13.9052(2)
_cell_measurement_reflns_used 14152
_cell_measurement_temperature 293(2)
_cell_measurement_theta_max 73.639
_cell_measurement_theta_min 4.081
_cell_volume 2236.90(5)
_computing_structure_refinement 'SHELXL-2014/7 (Sheldrick, 2014)'
_diffrn_ambient_temperature 293(2)
_diffrn_measured_fraction_theta_full 0.998
_diffrn_measured_fraction_theta_max 0.990
_diffrn_measurement_device_type CCD
_diffrn_radiation_type CuK\a
_diffrn_radiation_wavelength 1.54178
_diffrn_reflns_av_R_equivalents 0.0553
_diffrn_reflns_av_unetI/netI 0.0287
_diffrn_reflns_Laue_measured_fraction_full 0.998
_diffrn_reflns_Laue_measured_fraction_max 0.990
_diffrn_reflns_limit_h_max 27
_diffrn_reflns_limit_h_min -27
_diffrn_reflns_limit_k_max 11
_diffrn_reflns_limit_k_min -10
_diffrn_reflns_limit_l_max 17
_diffrn_reflns_limit_l_min -17
_diffrn_reflns_number 21662
_diffrn_reflns_point_group_measured_fraction_full 0.985
_diffrn_reflns_point_group_measured_fraction_max 0.968
_diffrn_reflns_theta_full 67.679
_diffrn_reflns_theta_max 73.958
_diffrn_reflns_theta_min 4.003
_exptl_absorpt_coefficient_mu 0.678
_exptl_absorpt_correction_type multi-scan
_exptl_absorpt_process_details sadabs
_exptl_crystal_colour colorless
_exptl_crystal_density_diffrn 1.231
_exptl_crystal_description Block
_exptl_crystal_F_000 896
_exptl_crystal_size_max 0.200
_exptl_crystal_size_mid 0.200
_exptl_crystal_size_min 0.200
_exptl_transmission_factor_max 0.864
_exptl_transmission_factor_min 0.864
_refine_diff_density_max 0.617
_refine_diff_density_min -0.344
_refine_diff_density_rms 0.081
_refine_ls_abs_structure_details
;
 Flack x determined using 1872 quotients [(I+)-(I-)]/[(I+)+(I-)]
 (Parsons, Flack and Wagner, Acta Cryst. B69 (2013) 249-259).
;
_refine_ls_abs_structure_Flack 0.02(14)
_refine_ls_extinction_method none
_refine_ls_goodness_of_fit_ref 1.015
_refine_ls_hydrogen_treatment constr
_refine_ls_matrix_type full
_refine_ls_number_parameters 277
_refine_ls_number_reflns 4389
_refine_ls_number_restraints 1
_refine_ls_restrained_S_all 1.015
_refine_ls_R_factor_all 0.0631
_refine_ls_R_factor_gt 0.0623
_refine_ls_shift/su_max 0.038
_refine_ls_shift/su_mean 0.001
_refine_ls_structure_factor_coef Fsqd
_refine_ls_weighting_details 'w=1/[\s^2^(Fo^2^)+(0.1428P)^2^+0.7493P] where P=(Fo^2^+2Fc^2^)/3'
_refine_ls_weighting_scheme calc
_refine_ls_wR_factor_gt 0.1692
_refine_ls_wR_factor_ref 0.1704
_reflns_Friedel_coverage 0.835
_reflns_Friedel_fraction_full 0.970
_reflns_Friedel_fraction_max 0.944
_reflns_number_gt 4261
_reflns_number_total 4389
_reflns_threshold_expression 'I > 2\s(I)'
_cod_data_source_file d1ob02107a2.cif
_cod_data_source_block 1_a
_cod_depositor_comments
;
The following automatic conversions were performed:

data item '_chemical_absolute_configuration' value 'AD' was changed
to 'ad' in accordance with the
/home/data/users/saulius/crontab/automatic-downloads/rss-feeds/RSC/lib/dictionaries/cif_core.dic
dictionary named 'cif_core.dic' version 2.4.2 last updated on
2011-04-26.

Automatic conversion script
Id: cif_fix_values 7556 2019-12-06 15:28:31Z antanas 

 Adding full bibliography for 7158487--7158488.cif.
;
_cod_original_sg_symbol_H-M 'C 2'
_cod_database_code 7158487
_shelx_shelxl_version_number 2014/7
_shelx_space_group_comment
;
The symmetry employed for this shelxl refinement is uniquely defined
by the following loop, which should always be used as a source of
symmetry information in preference to the above space-group names.
They are only intended as comments.
;
_shelx_estimated_absorpt_t_min 0.876
_shelx_estimated_absorpt_t_max 0.876

loop_
_space_group_symop_operation_xyz
'x, y, z'
'-x, y, -z'
'x+1/2, y+1/2, z'
'-x+1/2, y+1/2, -z'

loop_
_atom_site_label
_atom_site_type_symbol
_atom_site_fract_x
_atom_site_fract_y
_atom_site_fract_z
_atom_site_U_iso_or_equiv
_atom_site_adp_type
_atom_site_occupancy
_atom_site_site_symmetry_order
_atom_site_calc_flag
_atom_site_refinement_flags_posn
_atom_site_refinement_flags_adp
_atom_site_refinement_flags_occupancy
_atom_site_disorder_assembly
_atom_site_disorder_group
C1 C 0.7602(3) 0.1470(8) 0.2694(4) 0.0725(18) Uani 1 1 d . . . . .
H1A H 0.7675 0.2455 0.3001 0.109 Uiso 1 1 calc R U . . .
H1B H 0.8064 0.1113 0.2873 0.109 Uiso 1 1 calc R U . . .
H1C H 0.7453 0.0841 0.3070 0.109 Uiso 1 1 calc R U . . .
C2 C 0.7312(3) 0.1645(6) 0.0650(4) 0.0520(10) Uani 1 1 d . . . . .
H2A H 0.7513 0.2621 0.0770 0.078 Uiso 1 1 calc R U . . .
H2B H 0.6917 0.1490 -0.0197 0.078 Uiso 1 1 calc R U . . .
H2C H 0.7705 0.0934 0.0933 0.078 Uiso 1 1 calc R U . . .
C3 C 0.6997(2) 0.1474(5) 0.1348(4) 0.0463(9) Uani 1 1 d . . . . .
H3 H 0.6726 0.0534 0.1117 0.056 Uiso 1 1 calc R U . . .
C4 C 0.6448(3) 0.2701(5) 0.1030(4) 0.0454(9) Uani 1 1 d . . . . .
H4A H 0.6107 0.2811 0.0157 0.054 Uiso 1 1 calc R U . . .
H4B H 0.6726 0.3616 0.1369 0.054 Uiso 1 1 calc R U . . .
C5 C 0.5990(2) 0.2455(4) 0.1482(3) 0.0341(7) Uani 1 1 d . . . . .
C6 C 0.57357(17) 0.3571(4) 0.1858(3) 0.0275(7) Uani 1 1 d . . . . .
C7 C 0.58628(16) 0.5145(4) 0.1764(3) 0.0249(6) Uani 1 1 d . . . . .
C8 C 0.59684(16) 0.6279(3) 0.2683(3) 0.0246(6) Uani 1 1 d . . . . .
C9 C 0.51539(16) 0.6852(4) 0.2089(3) 0.0257(6) Uani 1 1 d . . . . .
H9 H 0.4961 0.7183 0.1277 0.031 Uiso 1 1 calc R U . . .
C10 C 0.46475(16) 0.5542(4) 0.1890(3) 0.0267(6) Uani 1 1 d . . . . .
H10A H 0.4394 0.5183 0.1070 0.032 Uiso 1 1 calc R U . . .
H10B H 0.4262 0.5909 0.1947 0.032 Uiso 1 1 calc R U . . .
C11 C 0.50451(17) 0.4205(4) 0.2773(3) 0.0275(6) Uani 1 1 d . . . . .
C12 C 0.53130(16) 0.3118(4) 0.2273(3) 0.0271(6) Uani 1 1 d . . . . .
C13 C 0.45080(19) 0.3466(4) 0.2956(3) 0.0335(7) Uani 1 1 d . . . . .
H13A H 0.4748 0.2618 0.3468 0.050 Uiso 1 1 calc R U . . .
H13B H 0.4059 0.3164 0.2185 0.050 Uiso 1 1 calc R U . . .
H13C H 0.4378 0.4150 0.3328 0.050 Uiso 1 1 calc R U . . .
C14 C 0.57690(18) 0.4694(4) 0.3989(3) 0.0284(7) Uani 1 1 d . . . . .
C15 C 0.63182(16) 0.5559(4) 0.3927(3) 0.0274(6) Uani 1 1 d . . . . .
H15A H 0.6723 0.4908 0.4122 0.033 Uiso 1 1 calc R U . . .
H15B H 0.6538 0.6326 0.4539 0.033 Uiso 1 1 calc R U . . .
C16 C 0.50689(18) 0.8191(4) 0.2687(3) 0.0297(7) Uani 1 1 d . . . . .
H16 H 0.5451 0.8917 0.2876 0.036 Uiso 1 1 calc R U . . .
C17 C 0.5169(2) 0.7879(4) 0.3862(3) 0.0378(8) Uani 1 1 d . . . . .
H17A H 0.5077 0.8765 0.4131 0.057 Uiso 1 1 calc R U . . .
H17B H 0.5675 0.7547 0.4473 0.057 Uiso 1 1 calc R U . . .
H17C H 0.4820 0.7130 0.3717 0.057 Uiso 1 1 calc R U . . .
C18 C 0.4296(2) 0.8897(4) 0.1765(4) 0.0362(8) Uani 1 1 d . . . . .
H18A H 0.3907 0.8219 0.1575 0.054 Uiso 1 1 calc R U . . .
H18B H 0.4239 0.9132 0.1040 0.054 Uiso 1 1 calc R U . . .
H18C H 0.4256 0.9782 0.2101 0.054 Uiso 1 1 calc R U . . .
C19 C 0.64917(16) 0.7530(4) 0.2826(3) 0.0262(6) Uani 1 1 d . . . . .
H19A H 0.6253 0.8010 0.2049 0.031 Uiso 1 1 calc R U . . .
H19B H 0.6551 0.8259 0.3388 0.031 Uiso 1 1 calc R U . . .
C20 C 0.72583(17) 0.6990(4) 0.3276(3) 0.0265(6) Uani 1 1 d . . . . .
C21 C 0.78674(17) 0.6719(4) 0.4573(3) 0.0307(7) Uani 1 1 d . . . . .
C22 C 0.84941(18) 0.5906(4) 0.4677(3) 0.0369(8) Uani 1 1 d . . . . .
H22A H 0.8475 0.4858 0.4797 0.044 Uiso 1 1 calc R U . . .
H22B H 0.8983 0.6286 0.5343 0.044 Uiso 1 1 calc R U . . .
C23 C 0.83416(19) 0.6200(5) 0.3469(3) 0.0372(8) Uani 1 1 d . . . . .
H23A H 0.8692 0.6923 0.3557 0.045 Uiso 1 1 calc R U . . .
H23B H 0.8384 0.5300 0.3137 0.045 Uiso 1 1 calc R U . . .
C24 C 0.75409(17) 0.6784(4) 0.2667(3) 0.0294(7) Uani 1 1 d . . . . .
C25 C 0.7190(2) 0.7139(5) 0.1379(3) 0.0389(8) Uani 1 1 d . . . . .
H25A H 0.6696 0.7542 0.0998 0.058 Uiso 1 1 calc R U . . .
H25B H 0.7152 0.6257 0.0963 0.058 Uiso 1 1 calc R U . . .
H25C H 0.7497 0.7847 0.1345 0.058 Uiso 1 1 calc R U . . .
O1 O 0.58253(15) 0.1090(3) 0.1481(3) 0.0392(6) Uani 1 1 d . . . . .
O2 O 0.51469(13) 0.1782(3) 0.2246(2) 0.0338(5) Uani 1 1 d . . . . .
H2O H 0.5334 0.1277 0.2002 0.041 Uiso 1 1 calc R U . . .
O3 O 0.59007(14) 0.4351(3) 0.4947(2) 0.0372(6) Uani 1 1 d . . . . .
O4 O 0.58774(12) 0.5573(3) 0.09406(18) 0.0281(5) Uani 1 1 d . . . . .
O5 O 0.78796(14) 0.7123(3) 0.5427(2) 0.0395(6) Uani 1 1 d . . . . .

loop_
_atom_site_aniso_label
_atom_site_aniso_U_11
_atom_site_aniso_U_22
_atom_site_aniso_U_33
_atom_site_aniso_U_23
_atom_site_aniso_U_13
_atom_site_aniso_U_12
C1 0.060(3) 0.120(5) 0.036(2) 0.021(3) 0.028(2) 0.032(3)
C2 0.048(2) 0.059(3) 0.050(2) -0.001(2) 0.0309(19) 0.0048(19)
C3 0.0429(19) 0.053(3) 0.042(2) 0.0030(17) 0.0247(17) 0.0051(18)
C4 0.051(2) 0.042(2) 0.053(2) -0.0021(17) 0.037(2) 0.0007(18)
C5 0.0350(17) 0.0313(18) 0.0368(16) -0.0007(13) 0.0222(14) -0.0013(13)
C6 0.0243(14) 0.0316(17) 0.0225(13) 0.0001(11) 0.0120(11) -0.0017(12)
C7 0.0180(12) 0.0330(16) 0.0198(13) -0.0023(11) 0.0094(11) -0.0031(11)
C8 0.0220(12) 0.0293(15) 0.0195(12) 0.0007(11) 0.0110(10) -0.0007(11)
C9 0.0223(13) 0.0305(16) 0.0213(12) 0.0005(11) 0.0118(11) -0.0009(12)
C10 0.0212(13) 0.0334(16) 0.0226(12) -0.0012(12) 0.0117(11) -0.0008(12)
C11 0.0243(14) 0.0338(17) 0.0220(13) -0.0010(12) 0.0128(12) -0.0048(12)
C12 0.0192(13) 0.0321(16) 0.0197(13) 0.0000(11) 0.0065(11) -0.0035(12)
C13 0.0292(15) 0.0407(19) 0.0324(15) -0.0005(13) 0.0197(13) -0.0070(13)
C14 0.0278(15) 0.0335(17) 0.0214(13) -0.0012(11) 0.0137(12) -0.0025(12)
C15 0.0233(13) 0.0345(16) 0.0194(12) -0.0003(11) 0.0103(11) -0.0028(12)
C16 0.0275(15) 0.0325(17) 0.0307(15) -0.0051(12) 0.0186(13) -0.0043(12)
C17 0.0429(19) 0.041(2) 0.0378(17) -0.0065(14) 0.0289(16) -0.0042(15)
C18 0.0279(16) 0.0298(17) 0.0458(19) -0.0062(13) 0.0197(15) -0.0036(13)
C19 0.0213(14) 0.0315(16) 0.0233(13) -0.0009(11) 0.0123(11) -0.0020(12)
C20 0.0237(13) 0.0282(15) 0.0240(13) 0.0004(11) 0.0126(11) -0.0031(12)
C21 0.0224(13) 0.0380(17) 0.0244(14) -0.0021(12) 0.0104(12) -0.0077(13)
C22 0.0223(13) 0.044(2) 0.0328(16) 0.0007(14) 0.0105(12) 0.0012(14)
C23 0.0271(15) 0.046(2) 0.0387(18) -0.0018(15) 0.0202(14) 0.0003(14)
C24 0.0248(14) 0.0342(17) 0.0286(15) -0.0014(13) 0.0160(12) -0.0040(13)
C25 0.0360(17) 0.056(2) 0.0282(15) -0.0007(15) 0.0212(14) -0.0088(16)
O1 0.0431(13) 0.0311(13) 0.0491(14) -0.0024(10) 0.0310(12) -0.0023(10)
O2 0.0322(11) 0.0305(12) 0.0388(12) 0.0003(10) 0.0216(10) -0.0039(10)
O3 0.0369(12) 0.0498(15) 0.0230(10) 0.0011(10) 0.0172(9) -0.0082(12)
O4 0.0264(10) 0.0344(12) 0.0220(9) 0.0002(8) 0.0140(8) -0.0031(9)
O5 0.0299(12) 0.0600(17) 0.0246(10) -0.0087(10) 0.0145(9) -0.0140(11)

loop_
_atom_type_symbol
_atom_type_description
_atom_type_scat_dispersion_real
_atom_type_scat_dispersion_imag
_atom_type_scat_source
C C 0.0181 0.0091 'International Tables Vol C Tables 4.2.6.8 and 6.1.1.4'
H H 0.0000 0.0000 'International Tables Vol C Tables 4.2.6.8 and 6.1.1.4'
O O 0.0492 0.0322 'International Tables Vol C Tables 4.2.6.8 and 6.1.1.4'

loop_
_geom_angle_atom_site_label_1
_geom_angle_atom_site_label_2
_geom_angle_atom_site_label_3
_geom_angle
_geom_angle_site_symmetry_1
_geom_angle_site_symmetry_3
_geom_angle_publ_flag
C3 C1 H1A 109.5 . . ?
C3 C1 H1B 109.5 . . ?
H1A C1 H1B 109.5 . . ?
C3 C1 H1C 109.5 . . ?
H1A C1 H1C 109.5 . . ?
H1B C1 H1C 109.5 . . ?
C3 C2 H2A 109.5 . . ?
C3 C2 H2B 109.5 . . ?
H2A C2 H2B 109.5 . . ?
C3 C2 H2C 109.5 . . ?
H2A C2 H2C 109.5 . . ?
H2B C2 H2C 109.5 . . ?
C1 C3 C4 108.7(4) . . ?
C1 C3 C2 112.6(4) . . ?
C4 C3 C2 110.4(4) . . ?
C1 C3 H3 108.3 . . ?
C4 C3 H3 108.3 . . ?
C2 C3 H3 108.3 . . ?
C3 C4 C5 114.0(4) . . ?
C3 C4 H4A 108.8 . . ?
C5 C4 H4A 108.8 . . ?
C3 C4 H4B 108.8 . . ?
C5 C4 H4B 108.8 . . ?
H4A C4 H4B 107.7 . . ?
O1 C5 C6 120.7(3) . . ?
O1 C5 C4 114.0(3) . . ?
C6 C5 C4 125.3(3) . . ?
C5 C6 C12 117.2(3) . . ?
C5 C6 C7 121.3(3) . . ?
C12 C6 C7 121.4(3) . . ?
O4 C7 C6 120.2(3) . . ?
O4 C7 C8 119.0(3) . . ?
C6 C7 C8 120.8(3) . . ?
C7 C8 C15 111.4(3) . . ?
C7 C8 C19 108.5(2) . . ?
C15 C8 C19 109.7(2) . . ?
C7 C8 C9 104.0(2) . . ?
C15 C8 C9 111.5(2) . . ?
C19 C8 C9 111.7(3) . . ?
C10 C9 C16 112.6(2) . . ?
C10 C9 C8 109.3(3) . . ?
C16 C9 C8 117.5(2) . . ?
C10 C9 H9 105.5 . . ?
C16 C9 H9 105.5 . . ?
C8 C9 H9 105.5 . . ?
C9 C10 C11 116.8(2) . . ?
C9 C10 H10A 108.1 . . ?
C11 C10 H10A 108.1 . . ?
C9 C10 H10B 108.1 . . ?
C11 C10 H10B 108.1 . . ?
H10A C10 H10B 107.3 . . ?
C13 C11 C12 111.1(3) . . ?
C13 C11 C14 110.7(2) . . ?
C12 C11 C14 104.3(3) . . ?
C13 C11 C10 110.1(3) . . ?
C12 C11 C10 109.6(2) . . ?
C14 C11 C10 110.9(3) . . ?
O2 C12 C6 121.2(3) . . ?
O2 C12 C11 116.4(3) . . ?
C6 C12 C11 122.4(3) . . ?
C11 C13 H13A 109.5 . . ?
C11 C13 H13B 109.5 . . ?
H13A C13 H13B 109.5 . . ?
C11 C13 H13C 109.5 . . ?
H13A C13 H13C 109.5 . . ?
H13B C13 H13C 109.5 . . ?
O3 C14 C15 122.2(3) . . ?
O3 C14 C11 121.6(3) . . ?
C15 C14 C11 116.1(2) . . ?
C14 C15 C8 114.2(2) . . ?
C14 C15 H15A 108.7 . . ?
C8 C15 H15A 108.7 . . ?
C14 C15 H15B 108.7 . . ?
C8 C15 H15B 108.7 . . ?
H15A C15 H15B 107.6 . . ?
C18 C16 C17 109.2(3) . . ?
C18 C16 C9 108.8(3) . . ?
C17 C16 C9 116.2(3) . . ?
C18 C16 H16 107.4 . . ?
C17 C16 H16 107.4 . . ?
C9 C16 H16 107.4 . . ?
C16 C17 H17A 109.5 . . ?
C16 C17 H17B 109.5 . . ?
H17A C17 H17B 109.5 . . ?
C16 C17 H17C 109.5 . . ?
H17A C17 H17C 109.5 . . ?
H17B C17 H17C 109.5 . . ?
C16 C18 H18A 109.5 . . ?
C16 C18 H18B 109.5 . . ?
H18A C18 H18B 109.5 . . ?
C16 C18 H18C 109.5 . . ?
H18A C18 H18C 109.5 . . ?
H18B C18 H18C 109.5 . . ?
C20 C19 C8 113.2(3) . . ?
C20 C19 H19A 108.9 . . ?
C8 C19 H19A 108.9 . . ?
C20 C19 H19B 108.9 . . ?
C8 C19 H19B 108.9 . . ?
H19A C19 H19B 107.7 . . ?
C24 C20 C21 108.1(3) . . ?
C24 C20 C19 129.6(3) . . ?
C21 C20 C19 122.2(3) . . ?
O5 C21 C20 126.5(3) . . ?
O5 C21 C22 125.4(3) . . ?
C20 C21 C22 108.1(3) . . ?
C21 C22 C23 103.7(3) . . ?
C21 C22 H22A 111.0 . . ?
C23 C22 H22A 111.0 . . ?
C21 C22 H22B 111.0 . . ?
C23 C22 H22B 111.0 . . ?
H22A C22 H22B 109.0 . . ?
C24 C23 C22 104.2(3) . . ?
C24 C23 H23A 110.9 . . ?
C22 C23 H23A 110.9 . . ?
C24 C23 H23B 110.9 . . ?
C22 C23 H23B 110.9 . . ?
H23A C23 H23B 108.9 . . ?
C20 C24 C25 128.6(3) . . ?
C20 C24 C23 112.5(3) . . ?
C25 C24 C23 118.9(3) . . ?
C24 C25 H25A 109.5 . . ?
C24 C25 H25B 109.5 . . ?
H25A C25 H25B 109.5 . . ?
C24 C25 H25C 109.5 . . ?
H25A C25 H25C 109.5 . . ?
H25B C25 H25C 109.5 . . ?
C12 O2 H2O 109.5 . . ?
C12 O2 H2O 109.5 . . ?
H2O O2 H2O 0.0 . . ?

loop_
_geom_bond_atom_site_label_1
_geom_bond_atom_site_label_2
_geom_bond_distance
_geom_bond_site_symmetry_2
_geom_bond_publ_flag
C1 C3 1.502(6) . ?
C1 H1A 0.9600 . ?
C1 H1B 0.9600 . ?
C1 H1C 0.9600 . ?
C2 C3 1.513(6) . ?
C2 H2A 0.9600 . ?
C2 H2B 0.9600 . ?
C2 H2C 0.9600 . ?
C3 C4 1.509(6) . ?
C3 H3 0.9800 . ?
C4 C5 1.507(5) . ?
C4 H4A 0.9700 . ?
C4 H4B 0.9700 . ?
C5 O1 1.291(4) . ?
C5 C6 1.408(5) . ?
C6 C12 1.433(4) . ?
C6 C7 1.477(4) . ?
C7 O4 1.228(4) . ?
C7 C8 1.543(4) . ?
C8 C15 1.545(4) . ?
C8 C19 1.552(4) . ?
C8 C9 1.561(4) . ?
C9 C10 1.545(4) . ?
C9 C16 1.547(4) . ?
C9 H9 0.9800 . ?
C10 C11 1.563(4) . ?
C10 H10A 0.9700 . ?
C10 H10B 0.9700 . ?
C11 C13 1.524(4) . ?
C11 C12 1.523(5) . ?
C11 C14 1.532(4) . ?
C12 O2 1.261(4) . ?
C13 H13A 0.9600 . ?
C13 H13B 0.9600 . ?
C13 H13C 0.9600 . ?
C14 O3 1.217(4) . ?
C14 C15 1.502(4) . ?
C15 H15A 0.9700 . ?
C15 H15B 0.9700 . ?
C16 C18 1.532(5) . ?
C16 C17 1.534(4) . ?
C16 H16 0.9800 . ?
C17 H17A 0.9600 . ?
C17 H17B 0.9600 . ?
C17 H17C 0.9600 . ?
C18 H18A 0.9600 . ?
C18 H18B 0.9600 . ?
C18 H18C 0.9600 . ?
C19 C20 1.504(4) . ?
C19 H19A 0.9700 . ?
C19 H19B 0.9700 . ?
C20 C24 1.342(4) . ?
C20 C21 1.477(4) . ?
C21 O5 1.227(4) . ?
C21 C22 1.510(5) . ?
C22 C23 1.521(5) . ?
C22 H22A 0.9700 . ?
C22 H22B 0.9700 . ?
C23 C24 1.516(5) . ?
C23 H23A 0.9700 . ?
C23 H23B 0.9700 . ?
C24 C25 1.490(4) . ?
C25 H25A 0.9600 . ?
C25 H25B 0.9600 . ?
C25 H25C 0.9600 . ?
O2 H2O 0.8200 . ?
O2 H2O 0.8200 . ?

loop_
_geom_torsion_atom_site_label_1
_geom_torsion_atom_site_label_2
_geom_torsion_atom_site_label_3
_geom_torsion_atom_site_label_4
_geom_torsion
_geom_torsion_site_symmetry_1
_geom_torsion_site_symmetry_2
_geom_torsion_site_symmetry_3
_geom_torsion_site_symmetry_4
_geom_torsion_publ_flag
C1 C3 C4 C5 -67.8(5) . . . . ?
C2 C3 C4 C5 168.2(4) . . . . ?
C3 C4 C5 O1 -34.1(5) . . . . ?
C3 C4 C5 C6 147.1(4) . . . . ?
O1 C5 C6 C12 2.0(5) . . . . ?
C4 C5 C6 C12 -179.3(3) . . . . ?
O1 C5 C6 C7 -174.6(3) . . . . ?
C4 C5 C6 C7 4.0(6) . . . . ?
C5 C6 C7 O4 32.0(5) . . . . ?
C12 C6 C7 O4 -144.5(3) . . . . ?
C5 C6 C7 C8 -148.8(3) . . . . ?
C12 C6 C7 C8 34.7(4) . . . . ?
O4 C7 C8 C15 -152.0(3) . . . . ?
C6 C7 C8 C15 28.9(4) . . . . ?
O4 C7 C8 C19 -31.2(3) . . . . ?
C6 C7 C8 C19 149.6(3) . . . . ?
O4 C7 C8 C9 87.8(3) . . . . ?
C6 C7 C8 C9 -91.4(3) . . . . ?
C7 C8 C9 C10 59.3(3) . . . . ?
C15 C8 C9 C10 -60.8(3) . . . . ?
C19 C8 C9 C10 176.1(2) . . . . ?
C7 C8 C9 C16 -170.8(3) . . . . ?
C15 C8 C9 C16 69.0(3) . . . . ?
C19 C8 C9 C16 -54.1(3) . . . . ?
C16 C9 C10 C11 -104.8(3) . . . . ?
C8 C9 C10 C11 27.7(3) . . . . ?
C9 C10 C11 C13 148.9(3) . . . . ?
C9 C10 C11 C12 -88.6(3) . . . . ?
C9 C10 C11 C14 26.0(3) . . . . ?
C5 C6 C12 O2 -3.2(4) . . . . ?
C7 C6 C12 O2 173.4(3) . . . . ?
C5 C6 C12 C11 176.3(3) . . . . ?
C7 C6 C12 C11 -7.0(4) . . . . ?
C13 C11 C12 O2 -9.4(4) . . . . ?
C14 C11 C12 O2 109.9(3) . . . . ?
C10 C11 C12 O2 -131.3(3) . . . . ?
C13 C11 C12 C6 171.0(3) . . . . ?
C14 C11 C12 C6 -69.7(3) . . . . ?
C10 C11 C12 C6 49.1(4) . . . . ?
C13 C11 C14 O3 7.9(5) . . . . ?
C12 C11 C14 O3 -111.7(3) . . . . ?
C10 C11 C14 O3 130.4(3) . . . . ?
C13 C11 C14 C15 -174.7(3) . . . . ?
C12 C11 C14 C15 65.7(4) . . . . ?
C10 C11 C14 C15 -52.2(4) . . . . ?
O3 C14 C15 C8 -162.6(3) . . . . ?
C11 C14 C15 C8 20.0(4) . . . . ?
C7 C8 C15 C14 -78.5(3) . . . . ?
C19 C8 C15 C14 161.4(3) . . . . ?
C9 C8 C15 C14 37.2(4) . . . . ?
C10 C9 C16 C18 -71.1(3) . . . . ?
C8 C9 C16 C18 160.6(3) . . . . ?
C10 C9 C16 C17 52.6(4) . . . . ?
C8 C9 C16 C17 -75.6(4) . . . . ?
C7 C8 C19 C20 -60.0(3) . . . . ?
C15 C8 C19 C20 61.8(3) . . . . ?
C9 C8 C19 C20 -174.0(2) . . . . ?
C8 C19 C20 C24 104.1(4) . . . . ?
C8 C19 C20 C21 -81.7(4) . . . . ?
C24 C20 C21 O5 161.7(3) . . . . ?
C19 C20 C21 O5 -13.7(5) . . . . ?
C24 C20 C21 C22 -16.0(4) . . . . ?
C19 C20 C21 C22 168.7(3) . . . . ?
O5 C21 C22 C23 -158.7(3) . . . . ?
C20 C21 C22 C23 19.0(4) . . . . ?
C21 C22 C23 C24 -14.9(4) . . . . ?
C21 C20 C24 C25 -169.9(3) . . . . ?
C19 C20 C24 C25 5.0(6) . . . . ?
C21 C20 C24 C23 6.0(4) . . . . ?
C19 C20 C24 C23 -179.1(3) . . . . ?
C22 C23 C24 C20 6.1(4) . . . . ?
C22 C23 C24 C25 -177.7(3) . . . . ?
C6 C12 O2 H2O 2.9 . . . . ?
C11 C12 O2 H2O -176.7 . . . . ?
